data_7235327
loop_
_publ_author_name
'Dinda, Milan'
'Samanta, Supravat'
'Eringathodi, Suresh'
'Ghosh, Pushpito K.'

_publ_section_title
;
 Solar photo-thermochemical syntheses of 4-bromo-2,5-substituted oxazoles
 from N-arylethylamides
;
_journal_issue 24
_journal_name_full 'RSC Advances'
_journal_page_first 12252
_journal_paper_doi 10.1039/c3ra47603k
_journal_volume 4
_journal_year 2014
_chemical_formula_sum 'C15 H10 N2 O3'
_chemical_formula_weight 266.25
_space_group_IT_number 14
_space_group_name_Hall '-P 2ybc'
_space_group_name_H-M_alt 'P 1 21/c 1'
_symmetry_cell_setting monoclinic
_symmetry_space_group_name_H-M 'P 1 21/c 1'
_atom_sites_solution_hydrogens geom
_atom_sites_solution_primary direct
_atom_sites_solution_secondary difmap
_audit_creation_method SHELXL-97
_cell_angle_alpha 90.00
_cell_angle_beta 93.569(5)
_cell_angle_gamma 90.00
_cell_formula_units_Z 4
_cell_length_a 5.9087(14)
_cell_length_b 7.3564(17)
_cell_length_c 27.796(7)
_cell_measurement_reflns_used 682
_cell_measurement_temperature 150(2)
_cell_measurement_theta_max 24.14
_cell_measurement_theta_min 2.86
_cell_volume 1205.9(5)
_computing_cell_refinement 'BRUKER SMART'
_computing_data_collection 'BRUKER SMART'
_computing_data_reduction 'BRUKER SAINT'
_computing_molecular_graphics ORTEP
_computing_structure_refinement 'SHELXL-97 (Sheldrick, 1997)'
_computing_structure_solution 'SHELXS-97 (Sheldrick, 1990)'
_diffrn_ambient_temperature 150(2)
_diffrn_measured_fraction_theta_full 0.998
_diffrn_measured_fraction_theta_max 0.998
_diffrn_measurement_device_type 'BRUKER SMART APEX CCD DIFFRACTOMETER'
_diffrn_measurement_method 'OMEGA-PHI SCAN'
_diffrn_radiation_monochromator graphite
_diffrn_radiation_source 'fine-focus sealed tube'
_diffrn_radiation_type MoK\a
_diffrn_radiation_wavelength 0.71073
_diffrn_reflns_av_R_equivalents 0.0588
_diffrn_reflns_av_sigmaI/netI 0.0799
_diffrn_reflns_limit_h_max 7
_diffrn_reflns_limit_h_min -6
_diffrn_reflns_limit_k_max 9
_diffrn_reflns_limit_k_min -8
_diffrn_reflns_limit_l_max 34
_diffrn_reflns_limit_l_min -34
_diffrn_reflns_number 6319
_diffrn_reflns_theta_full 26.00
_diffrn_reflns_theta_max 26.00
_diffrn_reflns_theta_min 1.47
_exptl_absorpt_coefficient_mu 0.105
_exptl_absorpt_correction_T_max 0.9979
_exptl_absorpt_correction_T_min 0.9896
_exptl_absorpt_correction_type multi-scan
_exptl_absorpt_process_details 'BRUKER SADABS'
_exptl_crystal_colour Colourless
_exptl_crystal_density_diffrn 1.467
_exptl_crystal_density_method 'not measured'
_exptl_crystal_description PLATES
_exptl_crystal_F_000 552
_exptl_crystal_size_max 0.10
_exptl_crystal_size_mid 0.06
_exptl_crystal_size_min 0.02
_refine_diff_density_max 0.283
_refine_diff_density_min -0.246
_refine_diff_density_rms 0.063
_refine_ls_extinction_method none
_refine_ls_goodness_of_fit_ref 1.078
_refine_ls_hydrogen_treatment mixed
_refine_ls_matrix_type full
_refine_ls_number_parameters 209
_refine_ls_number_reflns 2367
_refine_ls_number_restraints 0
_refine_ls_restrained_S_all 1.078
_refine_ls_R_factor_all 0.1150
_refine_ls_R_factor_gt 0.0665
_refine_ls_shift/su_max 0.000
_refine_ls_shift/su_mean 0.000
_refine_ls_structure_factor_coef Fsqd
_refine_ls_weighting_details 'calc w=1/[\s^2^(Fo^2^)+(0.0466P)^2^+0.7115P] where P=(Fo^2^+2Fc^2^)/3'
_refine_ls_weighting_scheme calc
_refine_ls_wR_factor_gt 0.1260
_refine_ls_wR_factor_ref 0.1456
_reflns_number_gt 1501
_reflns_number_total 2367
_reflns_threshold_expression >2sigma(I)
_cod_data_source_file c3ra47603k2.cif
_cod_data_source_block Entry6(A)
_cod_depositor_comments
;
The following automatic conversions were performed:

data item '_exptl_absorpt_correction_type' value 'MULTI-SCAN' was
changed to 'multi-scan' in accordance with the
/home/saulius/struct/COD-crude-data/automatic-downloads/DataCite-retrospective/RSC/depositions/lib/dictionaries/cif_core.dic
dictionary named 'cif_core.dic' version 2.4.2 last updated on
2011-04-26.

data item '_symmetry_cell_setting' value 'MONOCLINIC' was changed to
'monoclinic' in accordance with the
/home/saulius/struct/COD-crude-data/automatic-downloads/DataCite-retrospective/RSC/depositions/lib/dictionaries/cif_core.dic
dictionary named 'cif_core.dic' version 2.4.2 last updated on
2011-04-26.

Automatic conversion script
Id: cif_fix_values 6909 2019-04-08 15:41:33Z antanas 
;
_cod_original_sg_symbol_H-M P21/c
_cod_database_code 7235327

loop_
_symmetry_equiv_pos_as_xyz
'x, y, z'
'-x, y+1/2, -z+1/2'
'-x, -y, -z'
'x, -y-1/2, z-1/2'

loop_
_atom_site_label
_atom_site_type_symbol
_atom_site_fract_x
_atom_site_fract_y
_atom_site_fract_z
_atom_site_U_iso_or_equiv
_atom_site_adp_type
_atom_site_occupancy
_atom_site_symmetry_multiplicity
_atom_site_calc_flag
_atom_site_refinement_flags
O1 O 0.3228(4) 0.6339(3) 0.36717(7) 0.0238(5) Uani 1 1 d .
O2 O 0.6719(4) 0.8505(3) 0.61549(8) 0.0403(7) Uani 1 1 d .
O3 O 0.9419(4) 0.9376(3) 0.57143(8) 0.0329(6) Uani 1 1 d .
N1 N 0.0392(4) 0.5355(4) 0.41005(9) 0.0254(7) Uani 1 1 d .
N2 N 0.7550(5) 0.8683(4) 0.57636(9) 0.0261(7) Uani 1 1 d .
C1 C 0.4057(6) 0.6264(5) 0.26768(12) 0.0262(8) Uani 1 1 d .
C2 C 0.4375(6) 0.6269(5) 0.21887(12) 0.0279(8) Uani 1 1 d .
C3 C 0.2721(6) 0.5592(5) 0.18637(13) 0.0305(9) Uani 1 1 d .
C4 C 0.0731(6) 0.4892(5) 0.20279(12) 0.0290(8) Uani 1 1 d .
C5 C 0.0414(6) 0.4859(5) 0.25100(13) 0.0276(8) Uani 1 1 d .
C6 C 0.2038(5) 0.5559(4) 0.28431(11) 0.0224(8) Uani 1 1 d .
C7 C 0.1600(5) 0.5562(4) 0.33531(11) 0.0225(7) Uani 1 1 d .
C8 C -0.0071(6) 0.4986(5) 0.36179(13) 0.0284(9) Uani 1 1 d .
C9 C 0.2338(5) 0.6165(4) 0.41119(11) 0.0222(8) Uani 1 1 d .
C10 C 0.3700(5) 0.6854(4) 0.45304(11) 0.0214(7) Uani 1 1 d .
C11 C 0.2846(5) 0.6680(4) 0.49863(11) 0.0227(8) Uani 1 1 d .
H11 H 0.1427 0.6163 0.5017 0.027 Uiso 1 1 calc R
C12 C 0.4111(6) 0.7276(4) 0.53905(11) 0.0206(7) Uani 1 1 d .
C13 C 0.6206(5) 0.8039(4) 0.53330(11) 0.0200(7) Uani 1 1 d .
C14 C 0.7096(5) 0.8238(4) 0.48880(10) 0.0206(7) Uani 1 1 d .
H14 H 0.8514 0.8761 0.4860 0.025 Uiso 1 1 calc R
C15 C 0.5818(5) 0.7637(4) 0.44869(11) 0.0219(8) Uani 1 1 d .
H15 H 0.6382 0.7758 0.4184 0.026 Uiso 1 1 calc R
H1 H 0.511(5) 0.676(4) 0.2899(10) 0.011(8) Uiso 1 1 d .
H2 H 0.562(6) 0.666(4) 0.2075(11) 0.025(9) Uiso 1 1 d .
H3 H 0.285(5) 0.562(4) 0.1533(11) 0.019(8) Uiso 1 1 d .
H4 H -0.029(5) 0.444(4) 0.1810(11) 0.016(8) Uiso 1 1 d .
H5 H -0.072(5) 0.444(4) 0.2620(10) 0.010(8) Uiso 1 1 d .
H8 H -0.110(5) 0.439(4) 0.3538(10) 0.004(8) Uiso 1 1 d .
H12 H 0.365(5) 0.717(4) 0.5705(11) 0.024(9) Uiso 1 1 d .

loop_
_atom_site_aniso_label
_atom_site_aniso_U_11
_atom_site_aniso_U_22
_atom_site_aniso_U_33
_atom_site_aniso_U_23
_atom_site_aniso_U_13
_atom_site_aniso_U_12
O1 0.0235(13) 0.0264(12) 0.0215(12) 0.0002(9) 0.0012(10) -0.0018(10)
O2 0.0368(16) 0.0634(18) 0.0214(14) -0.0055(12) 0.0076(12) -0.0033(13)
O3 0.0231(14) 0.0414(15) 0.0338(15) 0.0016(11) -0.0010(11) -0.0105(12)
N1 0.0185(16) 0.0282(16) 0.0292(17) -0.0022(12) 0.0006(12) -0.0062(13)
N2 0.0286(18) 0.0259(15) 0.0235(16) -0.0013(12) -0.0013(13) 0.0044(14)
C1 0.025(2) 0.0278(19) 0.026(2) -0.0010(15) -0.0001(16) -0.0019(16)
C2 0.023(2) 0.028(2) 0.033(2) 0.0032(15) 0.0063(17) -0.0007(17)
C3 0.043(2) 0.0271(19) 0.021(2) -0.0006(15) 0.0038(17) 0.0027(17)
C4 0.028(2) 0.031(2) 0.027(2) -0.0017(15) -0.0057(16) -0.0069(17)
C5 0.020(2) 0.027(2) 0.036(2) 0.0019(15) 0.0036(16) -0.0043(16)
C6 0.0236(19) 0.0187(17) 0.0246(18) 0.0006(13) -0.0010(14) 0.0028(14)
C7 0.0223(19) 0.0190(17) 0.0257(18) -0.0002(13) -0.0030(14) -0.0003(14)
C8 0.021(2) 0.033(2) 0.031(2) -0.0038(16) -0.0009(16) -0.0105(18)
C9 0.025(2) 0.0200(18) 0.0219(18) 0.0012(13) 0.0055(15) 0.0039(15)
C10 0.0211(19) 0.0175(17) 0.0254(18) -0.0001(13) 0.0004(15) 0.0047(14)
C11 0.0198(18) 0.0197(17) 0.0292(19) 0.0043(14) 0.0063(15) 0.0026(14)
C12 0.025(2) 0.0193(17) 0.0181(18) 0.0009(13) 0.0060(15) 0.0037(14)
C13 0.0205(19) 0.0177(17) 0.0217(18) 0.0004(13) 0.0005(14) 0.0041(14)
C14 0.0185(18) 0.0207(17) 0.0230(18) 0.0015(13) 0.0040(14) 0.0007(14)
C15 0.0218(19) 0.0221(18) 0.0224(18) 0.0046(13) 0.0057(15) 0.0015(14)

loop_
_atom_type_symbol
_atom_type_description
_atom_type_scat_dispersion_real
_atom_type_scat_dispersion_imag
_atom_type_scat_source
C C 0.0033 0.0016 'International Tables Vol C Tables 4.2.6.8 and 6.1.1.4'
H H 0.0000 0.0000 'International Tables Vol C Tables 4.2.6.8 and 6.1.1.4'
N N 0.0061 0.0033 'International Tables Vol C Tables 4.2.6.8 and 6.1.1.4'
O O 0.0106 0.0060 'International Tables Vol C Tables 4.2.6.8 and 6.1.1.4'

loop_
_geom_angle_atom_site_label_1
_geom_angle_atom_site_label_2
_geom_angle_atom_site_label_3
_geom_angle
C9 O1 C7 104.0(2)
C9 N1 C8 103.7(3)
O2 N2 O3 123.6(3)
O2 N2 C13 117.4(3)
O3 N2 C13 119.0(3)
C2 C1 C6 119.6(3)
C2 C1 H1 121.9(17)
C6 C1 H1 118.4(17)
C1 C2 C3 120.5(3)
C1 C2 H2 122(2)
C3 C2 H2 118(2)
C2 C3 C4 119.9(3)
C2 C3 H3 122.8(19)
C4 C3 H3 117.3(19)
C5 C4 C3 120.1(3)
C5 C4 H4 122.0(19)
C3 C4 H4 117.9(19)
C4 C5 C6 121.1(3)
C4 C5 H5 123(2)
C6 C5 H5 116(2)
C5 C6 C1 118.9(3)
C5 C6 C7 119.4(3)
C1 C6 C7 121.7(3)
C8 C7 O1 106.6(3)
C8 C7 C6 135.8(3)
O1 C7 C6 117.6(3)
C7 C8 N1 111.4(3)
C7 C8 H8 128(2)
N1 C8 H8 120(2)
N1 C9 O1 114.3(3)
N1 C9 C10 128.6(3)
O1 C9 C10 117.1(3)
C15 C10 C11 119.6(3)
C15 C10 C9 121.9(3)
C11 C10 C9 118.5(3)
C12 C11 C10 120.0(3)
C12 C11 H11 120.0
C10 C11 H11 120.0
C13 C12 C11 118.7(3)
C13 C12 H12 117.1(19)
C11 C12 H12 124.2(19)
C12 C13 C14 122.8(3)
C12 C13 N2 118.7(3)
C14 C13 N2 118.5(3)
C15 C14 C13 118.1(3)
C15 C14 H14 121.0
C13 C14 H14 121.0
C14 C15 C10 120.9(3)
C14 C15 H15 119.6
C10 C15 H15 119.6

loop_
_geom_bond_atom_site_label_1
_geom_bond_atom_site_label_2
_geom_bond_distance
O1 C9 1.368(3)
O1 C7 1.389(4)
O2 N2 1.228(3)
O3 N2 1.232(3)
N1 C9 1.293(4)
N1 C8 1.379(4)
N2 C13 1.473(4)
C1 C2 1.381(5)
C1 C6 1.405(4)
C1 H1 0.92(3)
C2 C3 1.382(5)
C2 H2 0.87(3)
C3 C4 1.387(5)
C3 H3 0.93(3)
C4 C5 1.365(5)
C4 H4 0.89(3)
C5 C6 1.390(5)
C5 H5 0.81(3)
C6 C7 1.457(4)
C7 C8 1.337(4)
C8 H8 0.77(3)
C9 C10 1.464(4)
C10 C15 1.390(4)
C10 C11 1.399(4)
C11 C12 1.381(4)
C11 H11 0.9300
C12 C13 1.378(4)
C12 H12 0.93(3)
C13 C14 1.382(4)
C14 C15 1.379(4)
C14 H14 0.9300
C15 H15 0.9300
